data_2105419
loop_
_publ_author_name
'Krogh-Moe, J.'
'Wold-Hansen, P.S.'

_publ_section_title
;
 The crystal structure of hexalead pentaborate, (Pb O)6 (B2 O3)5
;
_journal_name_full 'Acta Crystallographica B (24,1968-38,1982)'
_journal_page_first 2242
_journal_page_last 2246
_journal_paper_doi 10.1107/S0567740873006412
_journal_volume 29
_journal_year 1973
_chemical_formula_sum 'B10 O21 Pb6'
_chemical_name_systematic 'Pb6 B10 O21'
_space_group_IT_number 2
_symmetry_space_group_name_Hall '-P 1'
_symmetry_space_group_name_H-M 'P -1'
_cell_angle_alpha 85.89
_cell_angle_beta 102
_cell_angle_gamma 119.56
_cell_formula_units_Z 1
_cell_length_a 6.833
_cell_length_b 7.01
_cell_length_c 11.125
_cell_volume 453.092
_citation_journal_id_ASTM ACBCAR
_cod_data_source_file boron0-1_517.cif
_cod_data_source_block B10O21Pb6
_cod_original_cell_volume 453.0921
_cod_database_code 2105419

loop_
_symmetry_equiv_pos_as_xyz
x,y,z
-x,-y,-z

loop_
_atom_site_label
_atom_site_type_symbol
_atom_site_fract_x
_atom_site_fract_y
_atom_site_fract_z
_atom_site_occupancy
_atom_site_U_iso_or_equiv
O10 O-2 0.3042 0.9347 0.054 1 0.0
Pb1 Pb+2 0.4831 0.1405 0.3022 1 0.0
B1 B+3 0.2992 0.4694 0.2976 1 0.0
O4 O-2 0.5121 0.4806 0.2888 1 0.0
O9 O-2 -0.059 0.6795 0.108 1 0.0
Pb3 Pb+2 0.4886 0.7326 0.0615 1 0.0
O8 O-2 0.2273 0.5786 0.1981 1 0.0
B3 B+3 -0.1049 0.1629 0.2417 1 0.0
O1 O-2 -0.1679 0.3211 0.2012 1 0.0
B2 B+3 0.009 0.5657 0.2026 1 0.0
O5 O-2 0.3257 0.5683 0.4196 1 0.0
B5 B+3 0.094 0.8737 0.0563 1 0.0
O3 O-2 0.1187 0.2324 0.2944 1 0.0
O2 O-2 -0.278 -0.0447 0.2354 1 0.0
O6 O-2 0.2254 0.7804 0.5329 1 0.0
Pb2 Pb+2 -0.2069 0.7618 0.4096 1 0.0
O11 O-2 0 0 0 1 0.0
O7 O-2 0.0321 0.6627 0.3234 1 0.0
B4 B+3 0.1873 0.6661 0.4262 1 0.0
